data_7023984
loop_
_publ_author_name
'Fridrichov\'a, Ad\'ela'
'Mairychov\'a, Barbora'
'Pad\<elkov\'a, Zde\<nka'
'Ly\<cka, Anton\'in'
'Jurkschat, Klaus'
'Jambor, Roman'
'Dost\'al, Libor'

_publ_section_title
;
 Straightforward synthesis of novel cyclic metallasiloxanes supported by
 an N,C,N-chelating ligand.
;
_journal_issue 46
_journal_name_full 'Dalton transactions (Cambridge, England : 2003)'
_journal_page_first 16403
_journal_page_last 16411
_journal_paper_doi 10.1039/c3dt52230j
_journal_volume 42
_journal_year 2013
_chemical_formula_moiety 'C16 H31 Bi N2 O3 Si2'
_chemical_formula_sum 'C16 H31 Bi N2 O3 Si2'
_chemical_formula_weight 564.59
_chemical_name_systematic
; 
 ? 
;
_space_group_IT_number 14
_symmetry_cell_setting monoclinic
_symmetry_space_group_name_Hall '-P 2ybc'
_symmetry_space_group_name_H-M 'P 1 21/c 1'
_atom_sites_solution_hydrogens geom
_atom_sites_solution_primary direct
_atom_sites_solution_secondary difmap
_audit_creation_method SHELXL-97
_cell_angle_alpha 90
_cell_angle_beta 105.551(6)
_cell_angle_gamma 90
_cell_formula_units_Z 4
_cell_length_a 13.1780(12)
_cell_length_b 11.1920(10)
_cell_length_c 15.8121(19)
_cell_measurement_reflns_used 22306
_cell_measurement_temperature 150(1)
_cell_measurement_theta_max 27.5
_cell_measurement_theta_min 1
_cell_volume 2246.7(4)
_computing_cell_refinement 'COLLECT and DENZO'
_computing_data_collection 'COLLECT (Hooft, 1998) and DENZO (Otwinowski & Minor, 1997)'
_computing_data_reduction 'COLLECT and DENZO'
_computing_molecular_graphics 'PLATON (Spek, 2003)'
_computing_publication_material 'SHELXL-97 (Sheldrick, 2008)'
_computing_structure_refinement 'SHELXL-97 (Sheldrick, 1997)'
_computing_structure_solution 'SIR92 (Altomare et al., 1994)'
_diffrn_ambient_temperature 150(1)
_diffrn_detector_area_resol_mean 9.091
_diffrn_measured_fraction_theta_full 0.991
_diffrn_measured_fraction_theta_max 0.991
_diffrn_measurement_device_type 'Bruker Nonius KappaCCD area detector'
_diffrn_measurement_method '\f and \w scans to fill the Ewald sphere'
_diffrn_radiation_monochromator graphite
_diffrn_radiation_source 'fine-focus sealed tube'
_diffrn_radiation_type MoK\a
_diffrn_radiation_wavelength 0.71073
_diffrn_reflns_av_R_equivalents 0.1517
_diffrn_reflns_av_sigmaI/netI 0.0956
_diffrn_reflns_limit_h_max 17
_diffrn_reflns_limit_h_min -16
_diffrn_reflns_limit_k_max 13
_diffrn_reflns_limit_k_min -14
_diffrn_reflns_limit_l_max 19
_diffrn_reflns_limit_l_min -20
_diffrn_reflns_number 22262
_diffrn_reflns_theta_full 27.50
_diffrn_reflns_theta_max 27.50
_diffrn_reflns_theta_min 2.26
_diffrn_standards_number 0
_exptl_absorpt_coefficient_mu 7.969
_exptl_absorpt_correction_T_max 0.309
_exptl_absorpt_correction_T_min 0.087
_exptl_absorpt_correction_type integration
_exptl_absorpt_process_details
;
Gaussian integration (Coppens, 1970)
;
_exptl_crystal_colour colourless
_exptl_crystal_density_diffrn 1.669
_exptl_crystal_density_method 'not measured'
_exptl_crystal_description block
_exptl_crystal_F_000 1104
_exptl_crystal_size_max 0.59
_exptl_crystal_size_mid 0.29
_exptl_crystal_size_min 0.26
_refine_diff_density_max 2.360
_refine_diff_density_min -2.973
_refine_diff_density_rms 0.226
_refine_ls_extinction_method none
_refine_ls_goodness_of_fit_ref 1.090
_refine_ls_hydrogen_treatment constr
_refine_ls_matrix_type full
_refine_ls_number_parameters 217
_refine_ls_number_reflns 5118
_refine_ls_number_restraints 0
_refine_ls_restrained_S_all 1.090
_refine_ls_R_factor_all 0.1039
_refine_ls_R_factor_gt 0.0606
_refine_ls_shift/su_max 0.000
_refine_ls_shift/su_mean 0.000
_refine_ls_structure_factor_coef Fsqd
_refine_ls_weighting_details 'calc w=1/[\s^2^(Fo^2^)+(0.0546P)^2^+14.4027P] where P=(Fo^2^+2Fc^2^)/3'
_refine_ls_weighting_scheme calc
_refine_ls_wR_factor_gt 0.1300
_refine_ls_wR_factor_ref 0.1588
_reflns_number_gt 3437
_reflns_number_total 5118
_reflns_threshold_expression >2sigma(I)
_cod_data_source_file c3dt52230j.txt
_cod_data_source_block shelxl
_cod_original_sg_symbol_H-M 'P 21/c'
_cod_database_code 7023984

loop_
_symmetry_equiv_pos_as_xyz
'x, y, z'
'-x, y+1/2, -z+1/2'
'-x, -y, -z'
'x, -y-1/2, z-1/2'

loop_
_atom_site_label
_atom_site_type_symbol
_atom_site_fract_x
_atom_site_fract_y
_atom_site_fract_z
_atom_site_U_iso_or_equiv
_atom_site_adp_type
_atom_site_occupancy
_atom_site_symmetry_multiplicity
_atom_site_calc_flag
_atom_site_refinement_flags
Bi1 Bi 0.15717(3) 0.05024(3) 0.57885(2) 0.03639(15) Uani 1 1 d .
Si2 Si 0.1436(2) -0.2507(3) 0.5243(2) 0.0430(7) Uani 1 1 d .
Si1 Si 0.3014(2) -0.1096(3) 0.4648(2) 0.0434(7) Uani 1 1 d .
O1 O 0.2568(6) 0.0107(7) 0.4980(5) 0.0460(18) Uani 1 1 d .
O3 O 0.1069(7) -0.1307(7) 0.5624(5) 0.057(2) Uani 1 1 d .
C14 C 0.3189(12) -0.0869(14) 0.3546(9) 0.067(4) Uani 1 1 d .
H14A H 0.2585 -0.0450 0.3197 0.081 Uiso 1 1 d R
H14B H 0.3247 -0.1629 0.3282 0.081 Uiso 1 1 d R
H14C H 0.3812 -0.0407 0.3578 0.081 Uiso 1 1 d R
C13 C 0.4279(10) -0.1560(14) 0.5397(10) 0.073(4) Uani 1 1 d .
H13A H 0.4816 -0.0993 0.5369 0.087 Uiso 1 1 d R
H13B H 0.4464 -0.2332 0.5221 0.087 Uiso 1 1 d R
H13C H 0.4216 -0.1600 0.5987 0.087 Uiso 1 1 d R
N2 N 0.0734(8) -0.0014(9) 0.7155(6) 0.047(2) Uani 1 1 d .
C1 C 0.2844(8) 0.0235(9) 0.7051(6) 0.037(2) Uani 1 1 d .
O2 O 0.2172(6) -0.2205(7) 0.4594(5) 0.051(2) Uani 1 1 d .
N1 N 0.3004(8) 0.2312(9) 0.6055(7) 0.053(2) Uani 1 1 d .
C10 C 0.1533(10) -0.0873(11) 0.7637(7) 0.052(3) Uani 1 1 d .
H10A H 0.1462 -0.1619 0.7314 0.062 Uiso 1 1 d R
H10B H 0.1434 -0.1035 0.8212 0.062 Uiso 1 1 d R
C9 C 0.2839(11) 0.3209(12) 0.6684(10) 0.070(4) Uani 1 1 d .
H9A H 0.2783 0.2809 0.7207 0.084 Uiso 1 1 d R
H9B H 0.2200 0.3638 0.6429 0.084 Uiso 1 1 d R
H9C H 0.3420 0.3758 0.6829 0.084 Uiso 1 1 d R
C6 C 0.2615(10) -0.0355(10) 0.7729(7) 0.047(3) Uani 1 1 d .
C7 C 0.3965(10) 0.1624(12) 0.6440(9) 0.059(3) Uani 1 1 d .
H7A H 0.4537 0.2171 0.6691 0.071 Uiso 1 1 d R
H7B H 0.4163 0.1151 0.5996 0.071 Uiso 1 1 d R
C5 C 0.3395(10) -0.0482(13) 0.8510(8) 0.060(3) Uani 1 1 d .
H5 H 0.3266 -0.0918 0.8971 0.072 Uiso 1 1 d R
C2 C 0.3796(9) 0.0819(11) 0.7153(7) 0.048(3) Uani 1 1 d .
C3 C 0.4565(9) 0.0707(12) 0.7936(9) 0.059(4) Uani 1 1 d .
H3 H 0.5207 0.1100 0.8024 0.071 Uiso 1 1 d R
C12 C -0.0302(10) -0.0596(14) 0.6877(9) 0.069(4) Uani 1 1 d .
H12A H -0.0296 -0.1206 0.6452 0.082 Uiso 1 1 d R
H12B H -0.0826 -0.0008 0.6623 0.082 Uiso 1 1 d R
H12C H -0.0464 -0.0947 0.7379 0.082 Uiso 1 1 d R
C16 C 0.0267(10) -0.3336(11) 0.4595(9) 0.061(3) Uani 1 1 d .
H16A H -0.0260 -0.3361 0.4913 0.073 Uiso 1 1 d R
H16B H 0.0468 -0.4136 0.4492 0.073 Uiso 1 1 d R
H16C H -0.0013 -0.2940 0.4043 0.073 Uiso 1 1 d R
C11 C 0.0687(12) 0.1028(14) 0.7696(9) 0.070(4) Uani 1 1 d .
H11A H 0.0533 0.0782 0.8230 0.084 Uiso 1 1 d R
H11B H 0.0144 0.1556 0.7378 0.084 Uiso 1 1 d R
H11C H 0.1353 0.1435 0.7833 0.084 Uiso 1 1 d R
C4 C 0.4359(12) 0.0029(15) 0.8610(10) 0.073(4) Uani 1 1 d .
H4 H 0.4888 -0.0096 0.9125 0.088 Uiso 1 1 d R
C8 C 0.3055(11) 0.2874(13) 0.5235(10) 0.073(4) Uani 1 1 d .
H8A H 0.3676 0.3359 0.5335 0.087 Uiso 1 1 d R
H8B H 0.2442 0.3365 0.5023 0.087 Uiso 1 1 d R
H8C H 0.3072 0.2271 0.4808 0.087 Uiso 1 1 d R
C15 C 0.2182(15) -0.3498(18) 0.6128(11) 0.108(7) Uani 1 1 d .
H15A H 0.2832 -0.3116 0.6425 0.130 Uiso 1 1 d R
H15B H 0.2329 -0.4240 0.5880 0.130 Uiso 1 1 d R
H15C H 0.1776 -0.3650 0.6538 0.130 Uiso 1 1 d R

loop_
_atom_site_aniso_label
_atom_site_aniso_U_11
_atom_site_aniso_U_22
_atom_site_aniso_U_33
_atom_site_aniso_U_23
_atom_site_aniso_U_13
_atom_site_aniso_U_12
Bi1 0.0383(2) 0.0349(2) 0.0340(2) 0.00015(17) 0.00633(15) 0.00370(18)
Si2 0.0490(17) 0.0378(16) 0.0421(16) -0.0004(13) 0.0120(14) 0.0017(14)
Si1 0.0417(16) 0.0487(19) 0.0403(16) -0.0042(14) 0.0119(13) 0.0014(14)
O1 0.049(4) 0.044(4) 0.048(4) -0.004(4) 0.019(4) 0.000(4)
O3 0.073(5) 0.047(5) 0.059(5) -0.015(4) 0.032(4) -0.021(5)
C14 0.079(10) 0.075(9) 0.055(8) -0.009(7) 0.030(7) -0.006(8)
C13 0.061(8) 0.060(9) 0.086(10) 0.008(8) 0.001(7) 0.001(7)
N2 0.050(5) 0.053(6) 0.041(5) 0.002(5) 0.018(4) 0.011(5)
C1 0.045(6) 0.031(5) 0.034(5) -0.004(4) 0.011(4) -0.004(5)
O2 0.056(5) 0.049(5) 0.050(4) -0.016(4) 0.019(4) -0.002(4)
N1 0.060(6) 0.038(5) 0.064(6) 0.001(5) 0.020(5) -0.005(5)
C10 0.073(8) 0.046(6) 0.039(6) 0.002(5) 0.021(6) 0.006(6)
C9 0.065(8) 0.046(8) 0.095(11) -0.021(7) 0.014(8) -0.003(7)
C6 0.056(7) 0.040(6) 0.041(6) -0.006(5) 0.006(5) 0.006(6)
C7 0.053(7) 0.051(8) 0.067(8) -0.007(7) 0.005(6) 0.001(6)
C5 0.061(8) 0.078(9) 0.032(6) 0.009(6) -0.001(5) 0.007(7)
C2 0.048(6) 0.051(7) 0.041(6) -0.009(5) 0.007(5) 0.004(6)
C3 0.035(6) 0.062(9) 0.069(8) -0.008(7) -0.007(6) 0.000(6)
C12 0.045(7) 0.112(13) 0.052(7) 0.012(8) 0.018(6) -0.016(8)
C16 0.073(8) 0.042(7) 0.066(8) -0.014(6) 0.019(7) -0.015(7)
C11 0.080(10) 0.075(10) 0.062(8) 0.008(7) 0.032(8) 0.030(8)
C4 0.065(9) 0.072(10) 0.062(9) -0.005(8) -0.017(7) 0.010(8)
C8 0.072(9) 0.065(9) 0.084(10) 0.004(8) 0.025(8) -0.028(8)
C15 0.123(15) 0.113(15) 0.079(11) 0.044(11) 0.011(10) 0.060(13)

loop_
_atom_type_symbol
_atom_type_description
_atom_type_scat_dispersion_real
_atom_type_scat_dispersion_imag
_atom_type_scat_source
C C 0.0033 0.0016 'International Tables Vol C Tables 4.2.6.8 and 6.1.1.4'
H H 0.0000 0.0000 'International Tables Vol C Tables 4.2.6.8 and 6.1.1.4'
O O 0.0106 0.0060 'International Tables Vol C Tables 4.2.6.8 and 6.1.1.4'
N N 0.0061 0.0033 'International Tables Vol C Tables 4.2.6.8 and 6.1.1.4'
Bi Bi -4.1077 10.2566 'International Tables Vol C Tables 4.2.6.8 and 6.1.1.4'
Si Si 0.0817 0.0704 'International Tables Vol C Tables 4.2.6.8 and 6.1.1.4'

loop_
_exptl_crystal_face_index_h
_exptl_crystal_face_index_k
_exptl_crystal_face_index_l
_exptl_crystal_face_perp_dist
1 0 1 0.165
-1 0 0 0.093
0 0 -1 0.097
0 0 1 0.145
0 1 0 0.054
0 -1 0 0.132

loop_
_geom_angle_atom_site_label_1
_geom_angle_atom_site_label_2
_geom_angle_atom_site_label_3
_geom_angle
O1 Bi1 O3 87.2(3)
O1 Bi1 C1 94.2(3)
O3 Bi1 C1 96.6(4)
O1 Bi1 N1 74.4(3)
O3 Bi1 N1 155.3(3)
C1 Bi1 N1 69.0(3)
O1 Bi1 N2 151.8(3)
O3 Bi1 N2 73.6(3)
C1 Bi1 N2 68.6(3)
N1 Bi1 N2 116.4(3)
O3 Si2 O2 110.8(4)
O3 Si2 C15 111.8(7)
O2 Si2 C15 108.5(7)
O3 Si2 C16 109.8(5)
O2 Si2 C16 107.7(5)
C15 Si2 C16 108.2(8)
O1 Si1 O2 110.2(4)
O1 Si1 C14 110.0(6)
O2 Si1 C14 108.0(6)
O1 Si1 C13 111.8(6)
O2 Si1 C13 107.5(6)
C14 Si1 C13 109.1(7)
Si1 O1 Bi1 135.4(5)
Si2 O3 Bi1 136.9(5)
Si1 C14 H14A 108.6
Si1 C14 H14B 109.6
H14A C14 H14B 109.5
Si1 C14 H14C 110.3
H14A C14 H14C 109.5
H14B C14 H14C 109.5
Si1 C13 H13A 109.6
Si1 C13 H13B 108.9
H13A C13 H13B 109.5
Si1 C13 H13C 109.9
H13A C13 H13C 109.5
H13B C13 H13C 109.5
C11 N2 C12 110.3(10)
C11 N2 C10 110.8(10)
C12 N2 C10 110.0(11)
C11 N2 Bi1 112.6(8)
C12 N2 Bi1 113.3(7)
C10 N2 Bi1 99.3(6)
C6 C1 C2 121.5(10)
C6 C1 Bi1 119.5(8)
C2 C1 Bi1 118.4(8)
Si2 O2 Si1 129.1(5)
C8 N1 C7 110.8(11)
C8 N1 C9 111.0(11)
C7 N1 C9 110.2(10)
C8 N1 Bi1 112.2(8)
C7 N1 Bi1 99.1(7)
C9 N1 Bi1 113.0(8)
N2 C10 C6 108.9(10)
N2 C10 H10A 109.5
C6 C10 H10A 109.8
N2 C10 H10B 110.4
C6 C10 H10B 110.1
H10A C10 H10B 108.3
N1 C9 H9A 109.0
N1 C9 H9B 109.2
H9A C9 H9B 109.5
N1 C9 H9C 110.2
H9A C9 H9C 109.5
H9B C9 H9C 109.5
C1 C6 C5 119.0(12)
C1 C6 C10 120.9(10)
C5 C6 C10 120.1(11)
N1 C7 C2 109.9(10)
N1 C7 H7A 109.2
C2 C7 H7A 109.0
N1 C7 H7B 110.8
C2 C7 H7B 109.8
H7A C7 H7B 108.1
C4 C5 C6 120.3(13)
C4 C5 H5 119.4
C6 C5 H5 120.3
C3 C2 C1 119.0(12)
C3 C2 C7 120.4(12)
C1 C2 C7 120.4(10)
C2 C3 C4 119.3(12)
C2 C3 H3 120.7
C4 C3 H3 120.0
N2 C12 H12A 110.0
N2 C12 H12B 109.2
H12A C12 H12B 109.5
N2 C12 H12C 109.2
H12A C12 H12C 109.5
H12B C12 H12C 109.5
Si2 C16 H16A 109.6
Si2 C16 H16B 109.5
H16A C16 H16B 109.5
Si2 C16 H16C 109.3
H16A C16 H16C 109.5
H16B C16 H16C 109.5
N2 C11 H11A 109.9
N2 C11 H11B 109.2
H11A C11 H11B 109.5
N2 C11 H11C 109.4
H11A C11 H11C 109.5
H11B C11 H11C 109.5
C5 C4 C3 120.5(12)
C5 C4 H4 119.6
C3 C4 H4 119.9
N1 C8 H8A 109.8
N1 C8 H8B 108.8
H8A C8 H8B 109.5
N1 C8 H8C 109.8
H8A C8 H8C 109.5
H8B C8 H8C 109.5
Si2 C15 H15A 109.1
Si2 C15 H15B 109.5
H15A C15 H15B 109.5
Si2 C15 H15C 109.8
H15A C15 H15C 109.5
H15B C15 H15C 109.5

loop_
_geom_bond_atom_site_label_1
_geom_bond_atom_site_label_2
_geom_bond_distance
Bi1 O1 2.111(7)
Bi1 O3 2.125(8)
Bi1 C1 2.257(10)
Bi1 N1 2.723(10)
Bi1 N2 2.738(9)
Si2 O3 1.600(9)
Si2 O2 1.624(8)
Si2 C15 1.849(14)
Si2 C16 1.854(12)
Si1 O1 1.613(8)
Si1 O2 1.652(8)
Si1 C14 1.835(13)
Si1 C13 1.841(13)
C14 H14A 0.9600
C14 H14B 0.9600
C14 H14C 0.9600
C13 H13A 0.9600
C13 H13B 0.9600
C13 H13C 0.9601
N2 C11 1.458(17)
N2 C12 1.470(16)
N2 C10 1.478(15)
C1 C6 1.360(15)
C1 C2 1.386(16)
N1 C8 1.458(16)
N1 C7 1.468(15)
N1 C9 1.470(16)
C10 C6 1.509(17)
C10 H10A 0.9700
C10 H10B 0.9699
C9 H9A 0.9599
C9 H9B 0.9600
C9 H9C 0.9600
C6 C5 1.386(16)
C7 C2 1.505(18)
C7 H7A 0.9700
C7 H7B 0.9701
C5 C4 1.36(2)
C5 H5 0.9300
C2 C3 1.380(16)
C3 C4 1.39(2)
C3 H3 0.9299
C12 H12A 0.9600
C12 H12B 0.9600
C12 H12C 0.9600
C16 H16A 0.9601
C16 H16B 0.9599
C16 H16C 0.9600
C11 H11A 0.9600
C11 H11B 0.9600
C11 H11C 0.9599
C4 H4 0.9301
C8 H8A 0.9600
C8 H8B 0.9600
C8 H8C 0.9600
C15 H15A 0.9599
C15 H15B 0.9600
C15 H15C 0.9599
